data_7053116
loop_
_publ_author_name
'Nath, Jayanta K.'
'Baruah, Jubaraj B.'

_publ_section_title
;
 Water assisted anion chains and anion dependent fluorescence emission in
 salts of N,N&#x2032;-bis(3-imidazol-1-ylpropyl)naphthalenediimide
;
_journal_issue 5
_journal_name_full 'New Journal of Chemistry'
_journal_page_first 1509
_journal_paper_doi 10.1039/c3nj00034f
_journal_volume 37
_journal_year 2013
_chemical_formula_sum 'C28 H30 N6 O12 S2'
_chemical_formula_weight 706.70
_chemical_name_systematic
;
?
;
_space_group_IT_number 14
_symmetry_cell_setting monoclinic
_symmetry_space_group_name_Hall '-P 2ybc'
_symmetry_space_group_name_H-M 'P 1 21/c 1'
_atom_sites_solution_hydrogens geom
_atom_sites_solution_primary direct
_atom_sites_solution_secondary difmap
_audit_creation_method SHELXL-97
_cell_angle_alpha 90.00
_cell_angle_beta 109.63(2)
_cell_angle_gamma 90.00
_cell_formula_units_Z 2
_cell_length_a 6.691(3)
_cell_length_b 13.879(6)
_cell_length_c 17.851(7)
_cell_measurement_temperature 298(2)
_cell_volume 1561.4(12)
_computing_cell_refinement 'Bruker SMART'
_computing_data_collection 'Bruker SMART'
_computing_data_reduction 'Bruker SAINT'
_computing_molecular_graphics 'Bruker SHELXTL'
_computing_publication_material 'Bruker SHELXTL'
_computing_structure_refinement 'SHELXL-97 (Sheldrick, 1997)'
_computing_structure_solution 'SHELXS-97 (Sheldrick, 1990)'
_diffrn_ambient_temperature 298(2)
_diffrn_measured_fraction_theta_full 0.986
_diffrn_measured_fraction_theta_max 0.986
_diffrn_radiation_monochromator graphite
_diffrn_radiation_source 'fine-focus sealed tube'
_diffrn_radiation_type MoK\a
_diffrn_radiation_wavelength 0.71073
_diffrn_reflns_av_R_equivalents 0.0459
_diffrn_reflns_av_sigmaI/netI 0.0361
_diffrn_reflns_limit_h_max 8
_diffrn_reflns_limit_h_min -7
_diffrn_reflns_limit_k_max 16
_diffrn_reflns_limit_k_min -16
_diffrn_reflns_limit_l_max 21
_diffrn_reflns_limit_l_min -21
_diffrn_reflns_number 21392
_diffrn_reflns_theta_full 25.24
_diffrn_reflns_theta_max 25.24
_diffrn_reflns_theta_min 1.90
_exptl_absorpt_coefficient_mu 0.245
_exptl_absorpt_correction_type none
_exptl_crystal_colour brown
_exptl_crystal_density_diffrn 1.503
_exptl_crystal_density_method 'not measured'
_exptl_crystal_description block
_exptl_crystal_F_000 736
_exptl_crystal_size_max 0.32
_exptl_crystal_size_mid 0.24
_exptl_crystal_size_min 0.19
_refine_diff_density_max 0.328
_refine_diff_density_min -0.336
_refine_diff_density_rms 0.052
_refine_ls_extinction_method none
_refine_ls_goodness_of_fit_ref 0.998
_refine_ls_hydrogen_treatment mixed
_refine_ls_matrix_type full
_refine_ls_number_parameters 218
_refine_ls_number_reflns 2791
_refine_ls_number_restraints 0
_refine_ls_restrained_S_all 0.998
_refine_ls_R_factor_all 0.0831
_refine_ls_R_factor_gt 0.0554
_refine_ls_shift/su_max 0.000
_refine_ls_shift/su_mean 0.000
_refine_ls_structure_factor_coef Fsqd
_refine_ls_weighting_details 'calc w=1/[\s^2^(Fo^2^)+(0.1000P)^2^+1.0000P] where P=(Fo^2^+2Fc^2^)/3'
_refine_ls_weighting_scheme calc
_refine_ls_wR_factor_gt 0.1545
_refine_ls_wR_factor_ref 0.1746
_reflns_number_gt 1964
_reflns_number_total 2791
_reflns_threshold_expression >2sigma(I)
_cod_data_source_file c3nj00034f.txt
_cod_data_source_block p-1
_cod_depositor_comments
;
The following automatic conversions were performed:

'_symmetry_cell_setting' value 'Monoclinic' changed to 'monoclinic'
according to /home/saulius/struct/CIF-dictionaries/cif_core.dic
dictionary named 'cif_core.dic' version 2.4.2 from 2011-04-26.

Automatic conversion script
Id: cif_fix_values 1891 2012-01-12 08:04:46Z andrius 
;
_cod_original_cell_volume 1561.3(11)
_cod_original_sg_symbol_H-M 'P2(1)/c '
_cod_database_code 7053116

loop_
_symmetry_equiv_pos_as_xyz
'x, y, z'
'-x, y+1/2, -z+1/2'
'-x, -y, -z'
'x, -y-1/2, z-1/2'

loop_
_atom_site_label
_atom_site_type_symbol
_atom_site_fract_x
_atom_site_fract_y
_atom_site_fract_z
_atom_site_U_iso_or_equiv
_atom_site_adp_type
_atom_site_occupancy
_atom_site_symmetry_multiplicity
_atom_site_calc_flag
_atom_site_refinement_flags
C1 C 0.6486(6) 0.0886(2) 0.1470(2) 0.0518(9) Uani 1 1 d .
H1 H 0.6938 0.1007 0.1039 0.062 Uiso 1 1 calc R
C2 C 0.4968(6) 0.0233(3) 0.2230(2) 0.0610(10) Uani 1 1 d .
H2 H 0.4161 -0.0185 0.2423 0.073 Uiso 1 1 calc R
C3 C 0.6026(6) 0.1006(3) 0.2604(2) 0.0572(9) Uani 1 1 d .
H3 H 0.6102 0.1223 0.3105 0.069 Uiso 1 1 calc R
C4 C 0.8127(6) 0.2335(2) 0.2249(2) 0.0554(9) Uani 1 1 d .
H4A H 0.7861 0.2676 0.2679 0.067 Uiso 1 1 calc R
H4B H 0.7589 0.2728 0.1773 0.067 Uiso 1 1 calc R
C5 C 1.0468(5) 0.2211(3) 0.2449(2) 0.0573(10) Uani 1 1 d .
H5A H 1.0741 0.1851 0.2030 0.069 Uiso 1 1 calc R
H5B H 1.1026 0.1844 0.2939 0.069 Uiso 1 1 calc R
C6 C 1.1601(6) 0.3182(3) 0.2546(2) 0.0581(10) Uani 1 1 d .
H6A H 1.1207 0.3567 0.2926 0.070 Uiso 1 1 calc R
H6B H 1.3121 0.3078 0.2758 0.070 Uiso 1 1 calc R
C7 C 0.9496(6) 0.4408(2) 0.16136(19) 0.0476(8) Uani 1 1 d .
C8 C 0.9006(5) 0.4935(2) 0.08485(18) 0.0403(7) Uani 1 1 d .
C9 C 1.0211(5) 0.4739(2) 0.03562(17) 0.0356(7) Uani 1 1 d .
C10 C 1.1842(5) 0.4043(2) 0.05648(18) 0.0405(7) Uani 1 1 d .
C11 C 1.2232(5) 0.3475(2) 0.1299(2) 0.0478(8) Uani 1 1 d .
C12 C 0.7394(5) 0.5601(2) 0.0620(2) 0.0475(8) Uani 1 1 d .
H12 H 0.6578 0.5709 0.0943 0.057 Uiso 1 1 calc R
C13 C 1.3030(5) 0.3885(2) 0.0087(2) 0.0482(8) Uani 1 1 d .
H13 H 1.4122 0.3436 0.0235 0.058 Uiso 1 1 calc R
C14 C 1.1064(10) 0.3628(5) 0.4741(4) 0.125(2) Uani 1 1 d .
H14A H 1.0697 0.4299 0.4687 0.188 Uiso 1 1 calc R
H14B H 1.2205 0.3515 0.4540 0.188 Uiso 1 1 calc R
H14C H 1.1501 0.3446 0.5293 0.188 Uiso 1 1 calc R
N1 N 0.5277(5) 0.0168(2) 0.15274(18) 0.0555(8) Uani 1 1 d .
H1C H 0.4768 -0.0271 0.1174 0.067 Uiso 1 1 d R
N2 N 0.6964(4) 0.14111(18) 0.21188(16) 0.0435(7) Uani 1 1 d .
N3 N 1.1075(4) 0.37168(18) 0.17860(15) 0.0443(7) Uani 1 1 d .
O1 O 0.6484(6) 0.3886(2) 0.46485(18) 0.0985(11) Uani 1 1 d .
O2 O 0.8129(5) 0.2533(2) 0.53856(15) 0.0775(9) Uani 1 1 d .
O3 O 0.5873(6) 0.2336(3) 0.40437(19) 0.1117(12) Uani 1 1 d .
O4 O 0.9153(6) 0.3032(3) 0.4275(2) 0.1010(11) Uani 1 1 d .
O5 O 0.8547(5) 0.45811(19) 0.20681(16) 0.0718(8) Uani 1 1 d .
O6 O 1.3539(4) 0.2830(2) 0.14860(16) 0.0700(8) Uani 1 1 d .
S1 S 0.73048(14) 0.29405(6) 0.46163(5) 0.0494(3) Uani 1 1 d .

loop_
_atom_site_aniso_label
_atom_site_aniso_U_11
_atom_site_aniso_U_22
_atom_site_aniso_U_33
_atom_site_aniso_U_23
_atom_site_aniso_U_13
_atom_site_aniso_U_12
C1 0.062(2) 0.050(2) 0.046(2) 0.0032(16) 0.0216(17) -0.0055(18)
C2 0.064(2) 0.052(2) 0.077(3) 0.017(2) 0.038(2) 0.0026(19)
C3 0.073(2) 0.056(2) 0.052(2) 0.0051(17) 0.0336(19) 0.0051(19)
C4 0.061(2) 0.0437(19) 0.063(2) -0.0036(16) 0.0232(18) -0.0054(16)
C5 0.053(2) 0.058(2) 0.053(2) 0.0170(17) 0.0077(17) 0.0024(17)
C6 0.057(2) 0.064(2) 0.0429(19) 0.0112(16) 0.0041(16) -0.0150(18)
C7 0.062(2) 0.0404(18) 0.0444(18) -0.0058(14) 0.0238(17) -0.0127(16)
C8 0.0449(17) 0.0356(16) 0.0449(18) -0.0032(13) 0.0212(14) -0.0027(14)
C9 0.0373(16) 0.0302(15) 0.0407(16) -0.0045(12) 0.0147(13) -0.0056(13)
C10 0.0384(17) 0.0365(17) 0.0462(18) 0.0012(13) 0.0135(14) -0.0011(13)
C11 0.0378(18) 0.0471(19) 0.053(2) 0.0050(16) 0.0076(15) -0.0052(16)
C12 0.053(2) 0.0414(18) 0.060(2) -0.0055(16) 0.0339(17) -0.0021(15)
C13 0.0414(18) 0.0407(17) 0.065(2) 0.0028(16) 0.0210(16) 0.0073(14)
C14 0.113(5) 0.122(5) 0.145(5) 0.007(4) 0.048(4) -0.030(4)
N1 0.0623(19) 0.0440(17) 0.0582(19) -0.0026(13) 0.0178(15) -0.0081(14)
N2 0.0477(15) 0.0401(15) 0.0439(15) 0.0044(12) 0.0170(12) -0.0020(12)
N3 0.0455(15) 0.0422(15) 0.0409(15) 0.0037(12) 0.0089(12) -0.0089(12)
O1 0.145(3) 0.075(2) 0.081(2) 0.0218(16) 0.045(2) 0.056(2)
O2 0.094(2) 0.083(2) 0.0548(16) 0.0185(14) 0.0239(14) 0.0271(16)
O3 0.122(3) 0.130(3) 0.076(2) -0.039(2) 0.023(2) -0.028(2)
O4 0.111(3) 0.122(3) 0.090(2) -0.004(2) 0.061(2) -0.006(2)
O5 0.109(2) 0.0620(16) 0.0649(17) 0.0040(13) 0.0570(17) 0.0052(15)
O6 0.0534(15) 0.0714(18) 0.0830(19) 0.0294(14) 0.0202(14) 0.0208(14)
S1 0.0564(6) 0.0520(5) 0.0403(5) 0.0017(4) 0.0169(4) 0.0087(4)

loop_
_atom_type_symbol
_atom_type_description
_atom_type_scat_dispersion_real
_atom_type_scat_dispersion_imag
_atom_type_scat_source
C C 0.0033 0.0016 'International Tables Vol C Tables 4.2.6.8 and 6.1.1.4'
H H 0.0000 0.0000 'International Tables Vol C Tables 4.2.6.8 and 6.1.1.4'
N N 0.0061 0.0033 'International Tables Vol C Tables 4.2.6.8 and 6.1.1.4'
O O 0.0106 0.0060 'International Tables Vol C Tables 4.2.6.8 and 6.1.1.4'
S S 0.1246 0.1234 'International Tables Vol C Tables 4.2.6.8 and 6.1.1.4'

loop_
_geom_angle_atom_site_label_1
_geom_angle_atom_site_label_2
_geom_angle_atom_site_label_3
_geom_angle
_geom_angle_site_symmetry_1
_geom_angle_site_symmetry_3
N1 C1 N2 109.2(3) . .
N1 C1 H1 125.4 . .
N2 C1 H1 125.4 . .
C3 C2 N1 107.7(3) . .
C3 C2 H2 126.2 . .
N1 C2 H2 126.2 . .
C2 C3 N2 107.1(3) . .
C2 C3 H3 126.5 . .
N2 C3 H3 126.5 . .
N2 C4 C5 113.0(3) . .
N2 C4 H4A 109.0 . .
C5 C4 H4A 109.0 . .
N2 C4 H4B 109.0 . .
C5 C4 H4B 109.0 . .
H4A C4 H4B 107.8 . .
C4 C5 C6 111.4(3) . .
C4 C5 H5A 109.4 . .
C6 C5 H5A 109.4 . .
C4 C5 H5B 109.4 . .
C6 C5 H5B 109.4 . .
H5A C5 H5B 108.0 . .
N3 C6 C5 112.3(3) . .
N3 C6 H6A 109.1 . .
C5 C6 H6A 109.1 . .
N3 C6 H6B 109.1 . .
C5 C6 H6B 109.1 . .
H6A C6 H6B 107.9 . .
O5 C7 N3 121.7(3) . .
O5 C7 C8 120.9(3) . .
N3 C7 C8 117.4(3) . .
C12 C8 C9 120.4(3) . .
C12 C8 C7 120.7(3) . .
C9 C8 C7 118.9(3) . .
C9 C9 C8 118.7(3) 3_765 .
C9 C9 C10 119.5(3) 3_765 .
C8 C9 C10 121.7(3) . .
C13 C10 C9 120.6(3) . .
C13 C10 C11 120.1(3) . .
C9 C10 C11 119.3(3) . .
O6 C11 N3 120.8(3) . .
O6 C11 C10 122.0(3) . .
N3 C11 C10 117.2(3) . .
C8 C12 C13 120.8(3) . 3_765
C8 C12 H12 119.6 . .
C13 C12 H12 119.6 3_765 .
C10 C13 C12 119.9(3) . 3_765
C10 C13 H13 120.0 . .
C12 C13 H13 120.0 3_765 .
O4 C14 H14A 109.5 . .
O4 C14 H14B 109.5 . .
H14A C14 H14B 109.5 . .
O4 C14 H14C 109.5 . .
H14A C14 H14C 109.5 . .
H14B C14 H14C 109.5 . .
C1 N1 C2 108.1(3) . .
C1 N1 H1C 125.7 . .
C2 N1 H1C 126.1 . .
C1 N2 C3 107.9(3) . .
C1 N2 C4 125.6(3) . .
C3 N2 C4 126.2(3) . .
C7 N3 C11 125.3(3) . .
C7 N3 C6 118.6(3) . .
C11 N3 C6 116.1(3) . .
C14 O4 S1 117.5(3) . .
O2 S1 O3 114.5(2) . .
O2 S1 O1 110.73(18) . .
O3 S1 O1 113.4(2) . .
O2 S1 O4 108.0(2) . .
O3 S1 O4 101.3(2) . .
O1 S1 O4 108.1(2) . .

loop_
_geom_bond_atom_site_label_1
_geom_bond_atom_site_label_2
_geom_bond_distance
_geom_bond_site_symmetry_2
C1 N1 1.306(4) .
C1 N2 1.317(4) .
C1 H1 0.9300 .
C2 C3 1.335(5) .
C2 N1 1.342(5) .
C2 H2 0.9300 .
C3 N2 1.348(4) .
C3 H3 0.9300 .
C4 N2 1.476(4) .
C4 C5 1.495(5) .
C4 H4A 0.9700 .
C4 H4B 0.9700 .
C5 C6 1.525(5) .
C5 H5A 0.9700 .
C5 H5B 0.9700 .
C6 N3 1.478(4) .
C6 H6A 0.9700 .
C6 H6B 0.9700 .
C7 O5 1.212(4) .
C7 N3 1.385(4) .
C7 C8 1.482(4) .
C8 C12 1.376(5) .
C8 C9 1.406(4) .
C9 C9 1.404(6) 3_765
C9 C10 1.412(4) .
C10 C13 1.367(4) .
C10 C11 1.472(4) .
C11 O6 1.218(4) .
C11 N3 1.387(4) .
C12 C13 1.390(5) 3_765
C12 H12 0.9300 .
C13 C12 1.390(5) 3_765
C13 H13 0.9300 .
C14 O4 1.516(7) .
C14 H14A 0.9600 .
C14 H14B 0.9600 .
C14 H14C 0.9600 .
N1 H1C 0.8616 .
O1 S1 1.434(3) .
O2 S1 1.412(3) .
O3 S1 1.419(3) .
O4 S1 1.556(3) .
